data_4319904
loop_
_publ_author_name
'Orde Q. Munro'
'Sibongiseni C. Shabalala'
'Nicola J. Brown'

_publ_section_title
;
 Structural, Computational, and 59Co NMR Studies of Primary and Secondary
 Amine Complexes of Co(III) Porphyrins
;
_journal_name_full 'Inorganic Chemistry'
_journal_page_first 3303
_journal_page_last 3317
_journal_paper_doi 10.1021/ic000976c
_journal_volume 40
_journal_year 2001
_chemical_formula_moiety 'C54 H52 Co F6 N8 O Sb'
_chemical_formula_sum 'C54 H52 Co F6 N8 O Sb'
_chemical_formula_weight 1123.72
_chemical_melting_point ?
_chemical_name_common '[Co(TPP)(1-MePipz)2]SbF6'
_chemical_name_systematic
; 
bis(1-methylpiperazine)(5,10,15,20-mesotetraphenylporphinato)cobalt(III) 
hexafluoroantimonate(V)
;
_space_group_IT_number 14
_symmetry_cell_setting monoclinic
_symmetry_space_group_name_Hall '-P 2ybc'
_symmetry_space_group_name_H-M 'P 1 21/c 1'
_atom_sites_solution_hydrogens geom
_atom_sites_solution_primary direct
_atom_sites_solution_secondary difmap
_audit_creation_method SHELXL-97
_cell_angle_alpha 90.00
_cell_angle_beta 93.2450(10)
_cell_angle_gamma 90.00
_cell_formula_units_Z 4
_cell_length_a 13.4112(9)
_cell_length_b 19.0611(12)
_cell_length_c 19.6630(13)
_cell_measurement_reflns_used 25
_cell_measurement_temperature 173(2)
_cell_measurement_theta_max 12
_cell_measurement_theta_min 2
_cell_volume 5018.4(6)
_computing_cell_refinement SAINT
_computing_data_collection SAINT
_computing_data_reduction SAINT
_computing_molecular_graphics 'OSCAIL 8 (P. McArdle, 1999)'
_computing_publication_material 'ORTEP32 (L. J. Farrugia, 1999)'
_computing_structure_refinement 'SHELXL-97 (Sheldrick, 1997)'
_computing_structure_solution 'SHELXS-97 (Sheldrick, 1990)'
_diffrn_ambient_temperature 173(2)
_diffrn_detector_area_resol_mean 0.9
_diffrn_measured_fraction_theta_full 0.985
_diffrn_measured_fraction_theta_max 0.985
_diffrn_measurement_device_type 'SIEMENS SMART 1000'
_diffrn_measurement_method 'Ellipsoid-mask fitting'
_diffrn_radiation_monochromator graphite
_diffrn_radiation_source 'fine-focus sealed tube'
_diffrn_radiation_type MoK\a
_diffrn_radiation_wavelength 0.71073
_diffrn_reflns_av_R_equivalents 0.0868
_diffrn_reflns_av_sigmaI/netI 0.0806
_diffrn_reflns_limit_h_max 17
_diffrn_reflns_limit_h_min -17
_diffrn_reflns_limit_k_max 25
_diffrn_reflns_limit_k_min -25
_diffrn_reflns_limit_l_max 25
_diffrn_reflns_limit_l_min -26
_diffrn_reflns_number 50381
_diffrn_reflns_theta_full 28.29
_diffrn_reflns_theta_max 28.29
_diffrn_reflns_theta_min 5.63
_diffrn_standards_decay_% 'No measurable decay'
_exptl_absorpt_coefficient_mu 0.939
_exptl_absorpt_correction_T_max 0.8344
_exptl_absorpt_correction_T_min 0.5204
_exptl_absorpt_correction_type none
_exptl_absorpt_process_details None
_exptl_crystal_colour Purple
_exptl_crystal_density_diffrn 1.487
_exptl_crystal_density_method 'not measured'
_exptl_crystal_description Needle-like
_exptl_crystal_F_000 2288
_exptl_crystal_size_max 0.80
_exptl_crystal_size_mid 0.30
_exptl_crystal_size_min 0.20
_refine_diff_density_max 2.541
_refine_diff_density_min -1.311
_refine_diff_density_rms 0.140
_refine_ls_extinction_method none
_refine_ls_goodness_of_fit_ref 1.040
_refine_ls_hydrogen_treatment mixed
_refine_ls_matrix_type full
_refine_ls_number_parameters 640
_refine_ls_number_reflns 12264
_refine_ls_number_restraints 36
_refine_ls_restrained_S_all 1.040
_refine_ls_R_factor_all 0.1547
_refine_ls_R_factor_gt 0.0951
_refine_ls_shift/su_max 0.000
_refine_ls_shift/su_mean 0.000
_refine_ls_structure_factor_coef Fsqd
_refine_ls_weighting_details 'calc w=1/[\s^2^(Fo^2^)+(0.1558P)^2^+6.3917P] where P=(Fo^2^+2Fc^2^)/3'
_refine_ls_weighting_scheme calc
_refine_ls_wR_factor_gt 0.2360
_refine_ls_wR_factor_ref 0.2759
_reflns_number_gt 7271
_reflns_number_total 12264
_reflns_threshold_expression >2sigma(I)
_cod_data_source_file ic000976c_4.cif
_cod_data_source_block scs4
_cod_depositor_comments
;
The following automatic conversions were performed:

'_chemical_melting_point' value 'Not determined' was changed to '?' -
the value is undefined or not given.

Automatic conversion script
Id: cif_fix_values 1569 2011-02-09 13:29:24Z adriana 

The following automatic conversions were performed:

'_symmetry_cell_setting' value 'Monoclinic' changed to 'monoclinic'
according to the built-in table from CIF Core dictionary named
'cif_core.dic' version 2.4.1 from
2010-06-29.

'_exptl_absorpt_correction_type' value 'None' changed to
'none' according to the built-in table from CIF Core dictionary named
'cif_core.dic' version 2.4.1 from 2010-06-29.

Automatic conversion script
Id: cif_fix_values 1646 2011-03-28 12:23:43Z adriana 

The following automatic conversions were performed:

data name '_atom_site_symetry_multiplicity' was replaced with
'_atom_site_symmetry_multiplicity' as specified in the replacement
file 'data/replacement-values/replacement_tags.lst'.

Automatic conversion script
Id: cif_correct_tags 9268 2022-04-12 08:56:07Z antanas 
;
_cod_database_code 4319904

loop_
_symmetry_equiv_pos_as_xyz
'x, y, z'
'x, -y+1/2, z+1/2'
'-x, -y, -z'
'-x, y-1/2, -z-1/2'

loop_
_atom_site_label
_atom_site_type_symbol
_atom_site_fract_x
_atom_site_fract_y
_atom_site_fract_z
_atom_site_U_iso_or_equiv
_atom_site_adp_type
_atom_site_occupancy
_atom_site_symmetry_multiplicity
_atom_site_calc_flag
_atom_site_refinement_flags
_atom_site_disorder_assembly
_atom_site_disorder_group
Sb Sb 0.03237(4) 0.34668(3) 0.16212(3) 0.0571(2) Uani 1 1 d . . .
F1 F 0.0659(11) 0.3255(8) 0.2485(4) 0.235(8) Uani 1 1 d U . .
F2 F -0.0181(10) 0.3716(4) 0.0819(5) 0.209(6) Uani 1 1 d U . .
F3 F -0.0501(10) 0.4087(4) 0.2002(8) 0.241(8) Uani 1 1 d U . .
F4 F 0.1219(8) 0.2859(4) 0.1352(8) 0.236(7) Uani 1 1 d U . .
F5 F -0.0621(5) 0.2747(3) 0.1682(3) 0.0969(19) Uani 1 1 d U . .
F6 F 0.1237(4) 0.4224(3) 0.1613(4) 0.0945(18) Uani 1 1 d U . .
Co Co -0.27102(5) 0.11626(4) 0.23504(4) 0.02463(19) Uani 1 1 d . . .
N1 N -0.1287(3) 0.1099(2) 0.2114(2) 0.0282(9) Uani 1 1 d . . .
N2 N -0.3135(3) 0.1206(2) 0.1373(2) 0.0264(9) Uani 1 1 d . . .
N3 N -0.4120(3) 0.1223(2) 0.2580(2) 0.0278(9) Uani 1 1 d . . .
N4 N -0.2288(3) 0.1096(2) 0.3339(2) 0.0282(10) Uani 1 1 d . . .
N5 N -0.2770(4) 0.0094(2) 0.2339(2) 0.0300(10) Uani 1 1 d . . .
H5 H -0.2198 -0.0048 0.2591 0.036 Uiso 1 1 calc R . .
N6 N -0.3496(4) -0.1328(3) 0.2054(3) 0.0475(14) Uani 1 1 d . . .
N7 N -0.2585(3) 0.2230(2) 0.2357(2) 0.0301(10) Uani 1 1 d . . .
H7 H -0.2022 0.2322 0.2117 0.036 Uiso 1 1 calc R . .
N8 N -0.3049(4) 0.3706(3) 0.2649(3) 0.0487(14) Uani 1 1 d . . .
CA1 C -0.0464(4) 0.0995(3) 0.2559(3) 0.0321(12) Uani 1 1 d . . .
CA2 C -0.0933(4) 0.1128(3) 0.1472(3) 0.0333(12) Uani 1 1 d . . .
CA3 C -0.2527(4) 0.1295(3) 0.0833(3) 0.0296(11) Uani 1 1 d . . .
CA4 C -0.4095(4) 0.1195(3) 0.1081(3) 0.0294(11) Uani 1 1 d . . .
CA5 C -0.4961(4) 0.1155(3) 0.2144(3) 0.0258(10) Uani 1 1 d . . .
CA6 C -0.4481(4) 0.1241(3) 0.3229(3) 0.0263(11) Uani 1 1 d . . .
CA7 C -0.2870(4) 0.1212(3) 0.3879(3) 0.0292(11) Uani 1 1 d . . .
CA8 C -0.1328(4) 0.1064(3) 0.3618(3) 0.0302(12) Uani 1 1 d . . .
CB1 C 0.0412(4) 0.0927(3) 0.2173(3) 0.0381(14) Uani 1 1 d . . .
HB1 H 0.1070 0.0832 0.2354 0.046 Uiso 1 1 calc R . .
CB2 C 0.0135(4) 0.1022(3) 0.1513(3) 0.0392(14) Uani 1 1 d . . .
HB2 H 0.0561 0.1019 0.1143 0.047 Uiso 1 1 calc R . .
CB3 C -0.3125(4) 0.1367(3) 0.0207(3) 0.0345(13) Uani 1 1 d . . .
HB3 H -0.2887 0.1450 -0.0232 0.041 Uiso 1 1 calc R . .
CB4 C -0.4091(5) 0.1295(3) 0.0360(3) 0.0332(12) Uani 1 1 d . . .
HB4 H -0.4659 0.1309 0.0048 0.040 Uiso 1 1 calc R . .
CB5 C -0.5840(4) 0.1108(3) 0.2532(3) 0.0291(11) Uani 1 1 d . . .
HB5 H -0.6507 0.1045 0.2354 0.035 Uiso 1 1 calc R . .
CB6 C -0.5544(4) 0.1169(3) 0.3187(3) 0.0336(12) Uani 1 1 d . . .
HB6 H -0.5964 0.1166 0.3560 0.040 Uiso 1 1 calc R . .
CB7 C -0.2265(4) 0.1261(3) 0.4505(3) 0.0341(12) Uani 1 1 d . . .
HB7 H -0.2488 0.1347 0.4947 0.041 Uiso 1 1 calc R . .
CB8 C -0.1327(5) 0.1163(3) 0.4336(3) 0.0372(13) Uani 1 1 d . . .
HB8 H -0.0753 0.1159 0.4643 0.045 Uiso 1 1 calc R . .
CM1 C -0.0457(4) 0.0988(3) 0.3259(3) 0.0309(12) Uani 1 1 d . . .
CM2 C -0.1491(4) 0.1257(3) 0.0874(3) 0.0294(11) Uani 1 1 d . . .
CM3 C -0.4961(4) 0.1138(3) 0.1443(3) 0.0273(11) Uani 1 1 d . . .
CM4 C -0.3907(4) 0.1277(3) 0.3839(3) 0.0275(11) Uani 1 1 d . . .
C11 C 0.0536(4) 0.0973(3) 0.3667(3) 0.0320(12) Uani 1 1 d . . .
C12 C 0.0740(5) 0.0435(4) 0.4123(4) 0.0504(17) Uani 1 1 d . . .
H12 H 0.0271 0.0068 0.4169 0.060 Uiso 1 1 calc R . .
C13 C 0.1633(6) 0.0434(4) 0.4512(4) 0.062(2) Uani 1 1 d . . .
H13 H 0.1797 0.0055 0.4811 0.074 Uiso 1 1 calc R . .
C14 C 0.2293(5) 0.0998(5) 0.4459(4) 0.0537(19) Uani 1 1 d . . .
H14 H 0.2894 0.1011 0.4739 0.064 Uiso 1 1 calc R . .
C15 C 0.2085(5) 0.1519(4) 0.4019(4) 0.0476(16) Uani 1 1 d . . .
H15 H 0.2546 0.1895 0.3983 0.057 Uiso 1 1 calc R . .
C16 C 0.1207(5) 0.1518(3) 0.3613(3) 0.0370(13) Uani 1 1 d . . .
H16 H 0.1067 0.1889 0.3300 0.044 Uiso 1 1 calc R . .
C21 C -0.0943(4) 0.1366(3) 0.0215(3) 0.0292(12) Uani 1 1 d . . .
C22 C -0.0774(5) 0.0783(4) -0.0203(3) 0.0451(15) Uani 1 1 d . . .
H22 H -0.0999 0.0329 -0.0085 0.054 Uiso 1 1 calc R . .
C23 C -0.0272(5) 0.0888(4) -0.0792(4) 0.0505(17) Uani 1 1 d . . .
H23 H -0.0154 0.0501 -0.1081 0.061 Uiso 1 1 calc R . .
C24 C 0.0054(5) 0.1537(5) -0.0962(4) 0.0527(19) Uani 1 1 d . . .
H24 H 0.0398 0.1600 -0.1367 0.063 Uiso 1 1 calc R . .
C25 C -0.0112(7) 0.2097(4) -0.0551(4) 0.067(2) Uani 1 1 d . . .
H25 H 0.0112 0.2552 -0.0668 0.081 Uiso 1 1 calc R . .
C26 C -0.0622(6) 0.1993(4) 0.0052(4) 0.0567(19) Uani 1 1 d . . .
H26 H -0.0733 0.2380 0.0343 0.068 Uiso 1 1 calc R . .
C31 C -0.5946(4) 0.1088(3) 0.1035(3) 0.0265(11) Uani 1 1 d . . .
C32 C -0.6145(5) 0.0513(3) 0.0614(3) 0.0385(14) Uani 1 1 d . . .
H32 H -0.5672 0.0143 0.0597 0.046 Uiso 1 1 calc R . .
C33 C -0.7041(5) 0.0479(4) 0.0217(3) 0.0436(15) Uani 1 1 d . . .
H33 H -0.7169 0.0091 -0.0078 0.052 Uiso 1 1 calc R . .
C34 C -0.7747(5) 0.1011(4) 0.0250(3) 0.0457(16) Uani 1 1 d . . .
H34 H -0.8353 0.0988 -0.0023 0.055 Uiso 1 1 calc R . .
C35 C -0.7557(5) 0.1577(4) 0.0689(3) 0.0409(14) Uani 1 1 d . . .
H35 H -0.8044 0.1936 0.0723 0.049 Uiso 1 1 calc R . .
C36 C -0.6671(4) 0.1617(3) 0.1072(3) 0.0339(13) Uani 1 1 d . . .
H36 H -0.6546 0.2007 0.1365 0.041 Uiso 1 1 calc R . .
C41 C -0.4449(5) 0.1394(3) 0.4472(3) 0.0337(12) Uani 1 1 d . . .
C42 C -0.4487(5) 0.0892(3) 0.4977(3) 0.0384(13) Uani 1 1 d . . .
H42 H -0.4135 0.0464 0.4933 0.046 Uiso 1 1 calc R . .
C43 C -0.5033(5) 0.1004(4) 0.5551(3) 0.0485(17) Uani 1 1 d . . .
H43 H -0.5060 0.0656 0.5895 0.058 Uiso 1 1 calc R . .
C44 C -0.5542(6) 0.1643(4) 0.5609(4) 0.0539(19) Uani 1 1 d . . .
H44 H -0.5925 0.1724 0.5993 0.065 Uiso 1 1 calc R . .
C45 C -0.5496(5) 0.2149(4) 0.5122(4) 0.0494(17) Uani 1 1 d . . .
H45 H -0.5840 0.2581 0.5170 0.059 Uiso 1 1 calc R . .
C46 C -0.4940(5) 0.2032(3) 0.4549(3) 0.0393(14) Uani 1 1 d . . .
H46 H -0.4897 0.2387 0.4213 0.047 Uiso 1 1 calc R . .
C51 C -0.3612(5) -0.0231(3) 0.2693(3) 0.0390(14) Uani 1 1 d . . .
H51A H -0.4252 -0.0098 0.2452 0.047 Uiso 1 1 calc R . .
H51B H -0.3615 -0.0045 0.3163 0.047 Uiso 1 1 calc R . .
C52 C -0.3537(5) -0.1031(3) 0.2722(3) 0.0402(14) Uani 1 1 d . . .
H52A H -0.2929 -0.1166 0.3001 0.048 Uiso 1 1 calc R . .
H52B H -0.4123 -0.1222 0.2945 0.048 Uiso 1 1 calc R . .
C53 C -0.2648(5) -0.1046(3) 0.1710(4) 0.0449(16) Uani 1 1 d . . .
H53A H -0.2644 -0.1244 0.1244 0.054 Uiso 1 1 calc R . .
H53B H -0.2019 -0.1185 0.1961 0.054 Uiso 1 1 calc R . .
C54 C -0.2705(5) -0.0257(3) 0.1669(3) 0.0433(15) Uani 1 1 d . . .
H54A H -0.2107 -0.0081 0.1450 0.052 Uiso 1 1 calc R . .
H54B H -0.3298 -0.0125 0.1373 0.052 Uiso 1 1 calc R . .
C55 C -0.3463(7) -0.2095(4) 0.2081(5) 0.061(2) Uani 1 1 d . . .
H55A H -0.3432 -0.2282 0.1619 0.092 Uiso 1 1 calc R . .
H55B H -0.4064 -0.2271 0.2286 0.092 Uiso 1 1 calc R . .
H55C H -0.2870 -0.2245 0.2358 0.092 Uiso 1 1 calc R . .
C61 C -0.2378(5) 0.2575(3) 0.3037(3) 0.0413(14) Uani 1 1 d . . .
H61A H -0.1786 0.2350 0.3268 0.050 Uiso 1 1 calc R . .
H61B H -0.2953 0.2494 0.3321 0.050 Uiso 1 1 calc R . .
C62 C -0.2193(5) 0.3356(3) 0.2993(4) 0.0420(15) Uani 1 1 d . . .
H62A H -0.2076 0.3551 0.3457 0.050 Uiso 1 1 calc R . .
H62B H -0.1588 0.3443 0.2739 0.050 Uiso 1 1 calc R . .
C63 C -0.3178(6) 0.3416(3) 0.1965(4) 0.055(2) Uani 1 1 d . . .
H63A H -0.2563 0.3493 0.1720 0.066 Uiso 1 1 calc R . .
H63B H -0.3735 0.3659 0.1712 0.066 Uiso 1 1 calc R . .
C64 C -0.3400(5) 0.2634(3) 0.1994(4) 0.0488(17) Uani 1 1 d . . .
H64A H -0.4027 0.2561 0.2226 0.059 Uiso 1 1 calc R . .
H64B H -0.3502 0.2451 0.1523 0.059 Uiso 1 1 calc R . .
C65 C -0.2857(7) 0.4463(4) 0.2597(5) 0.071(2) Uani 1 1 d . . .
H65A H -0.2767 0.4664 0.3054 0.106 Uiso 1 1 calc R . .
H65B H -0.3425 0.4690 0.2350 0.106 Uiso 1 1 calc R . .
H65C H -0.2251 0.4539 0.2350 0.106 Uiso 1 1 calc R . .
O1 O -0.5461(5) -0.1311(4) 0.1326(3) 0.0814(18) Uani 1 1 d . . .

loop_
_atom_site_aniso_label
_atom_site_aniso_U_11
_atom_site_aniso_U_22
_atom_site_aniso_U_33
_atom_site_aniso_U_23
_atom_site_aniso_U_13
_atom_site_aniso_U_12
Sb 0.0607(4) 0.0605(4) 0.0496(3) 0.0011(2) -0.0025(2) -0.0093(2)
F1 0.313(15) 0.303(14) 0.083(6) 0.039(7) -0.051(7) -0.211(13)
F2 0.333(14) 0.110(6) 0.161(8) 0.044(5) -0.176(9) -0.070(7)
F3 0.268(12) 0.074(5) 0.406(18) -0.060(8) 0.253(13) -0.045(6)
F4 0.183(9) 0.088(5) 0.46(2) 0.010(8) 0.199(12) 0.034(6)
F5 0.098(4) 0.067(3) 0.128(5) -0.017(3) 0.025(4) -0.035(3)
F6 0.059(3) 0.081(4) 0.143(5) 0.014(3) -0.001(3) -0.020(3)
Co 0.0248(4) 0.0263(4) 0.0228(4) 0.0012(3) 0.0015(3) 0.0000(3)
N1 0.029(2) 0.030(2) 0.026(2) 0.0037(18) 0.0019(18) -0.0008(18)
N2 0.025(2) 0.029(2) 0.025(2) 0.0008(18) 0.0005(17) -0.0025(17)
N3 0.031(2) 0.030(2) 0.023(2) -0.0008(18) 0.0051(18) -0.0035(18)
N4 0.024(2) 0.033(2) 0.027(2) -0.0002(18) -0.0005(18) 0.0030(18)
N5 0.035(3) 0.030(2) 0.026(2) -0.0006(18) 0.0051(19) 0.0005(19)
N6 0.053(4) 0.037(3) 0.054(4) 0.000(2) 0.017(3) -0.003(2)
N7 0.029(2) 0.035(2) 0.025(2) 0.0029(18) -0.0027(19) 0.0022(19)
N8 0.046(3) 0.031(3) 0.069(4) -0.004(3) 0.000(3) 0.003(2)
CA1 0.027(3) 0.032(3) 0.038(3) 0.001(2) 0.006(2) 0.002(2)
CA2 0.025(3) 0.040(3) 0.035(3) 0.003(2) 0.002(2) 0.000(2)
CA3 0.025(3) 0.034(3) 0.030(3) 0.004(2) 0.006(2) 0.004(2)
CA4 0.030(3) 0.032(3) 0.026(3) -0.001(2) -0.001(2) 0.001(2)
CA5 0.024(3) 0.027(2) 0.027(3) 0.000(2) 0.000(2) -0.004(2)
CA6 0.028(3) 0.025(2) 0.026(3) -0.003(2) 0.005(2) -0.002(2)
CA7 0.034(3) 0.029(3) 0.025(3) 0.002(2) 0.002(2) -0.004(2)
CA8 0.029(3) 0.033(3) 0.029(3) 0.003(2) 0.002(2) 0.002(2)
CB1 0.027(3) 0.050(3) 0.037(4) 0.002(3) 0.002(2) 0.004(3)
CB2 0.027(3) 0.050(4) 0.041(4) 0.001(3) 0.007(3) 0.004(3)
CB3 0.030(3) 0.049(3) 0.024(3) 0.003(2) 0.003(2) 0.007(2)
CB4 0.035(3) 0.042(3) 0.023(3) 0.000(2) 0.001(2) 0.004(2)
CB5 0.023(3) 0.030(3) 0.034(3) -0.003(2) 0.000(2) -0.007(2)
CB6 0.028(3) 0.042(3) 0.031(3) 0.001(2) 0.009(2) -0.003(2)
CB7 0.034(3) 0.039(3) 0.029(3) 0.000(2) 0.004(2) 0.002(2)
CB8 0.041(3) 0.041(3) 0.029(3) 0.001(2) -0.003(2) -0.005(3)
CM1 0.031(3) 0.026(3) 0.036(3) 0.007(2) 0.000(2) 0.003(2)
CM2 0.029(3) 0.033(3) 0.026(3) 0.003(2) 0.005(2) -0.002(2)
CM3 0.028(3) 0.026(2) 0.027(3) -0.001(2) 0.000(2) -0.002(2)
CM4 0.028(3) 0.029(3) 0.026(3) -0.004(2) 0.006(2) -0.005(2)
C11 0.023(3) 0.037(3) 0.035(3) 0.001(2) -0.004(2) 0.002(2)
C12 0.043(4) 0.044(4) 0.062(5) 0.011(3) -0.014(3) -0.002(3)
C13 0.051(4) 0.062(5) 0.070(5) 0.023(4) -0.015(4) 0.006(4)
C14 0.026(3) 0.087(5) 0.047(4) -0.002(4) -0.010(3) -0.005(3)
C15 0.043(4) 0.057(4) 0.043(4) -0.001(3) 0.003(3) -0.010(3)
C16 0.035(3) 0.037(3) 0.040(3) 0.008(3) 0.008(3) 0.001(2)
C21 0.017(2) 0.051(3) 0.020(3) -0.004(2) -0.0017(19) 0.000(2)
C22 0.039(4) 0.053(4) 0.045(4) -0.006(3) 0.009(3) -0.001(3)
C23 0.036(4) 0.075(5) 0.040(4) -0.016(3) 0.003(3) 0.006(3)
C24 0.031(3) 0.095(6) 0.033(4) 0.016(4) 0.009(3) 0.018(4)
C25 0.080(6) 0.064(5) 0.063(5) 0.025(4) 0.044(5) 0.010(4)
C26 0.071(5) 0.051(4) 0.051(4) 0.005(3) 0.025(4) 0.006(4)
C31 0.024(3) 0.034(3) 0.021(3) 0.005(2) 0.003(2) -0.004(2)
C32 0.033(3) 0.046(3) 0.036(3) -0.007(3) 0.000(3) -0.004(3)
C33 0.035(3) 0.057(4) 0.038(4) -0.006(3) -0.001(3) -0.009(3)
C34 0.031(3) 0.073(5) 0.033(3) -0.001(3) -0.006(3) -0.010(3)
C35 0.027(3) 0.057(4) 0.039(4) 0.005(3) 0.008(3) 0.002(3)
C36 0.028(3) 0.045(3) 0.029(3) 0.000(2) 0.005(2) -0.003(2)
C41 0.035(3) 0.044(3) 0.023(3) -0.005(2) 0.002(2) -0.005(2)
C42 0.039(3) 0.044(3) 0.032(3) 0.001(3) 0.006(3) -0.010(3)
C43 0.051(4) 0.065(4) 0.029(3) 0.001(3) 0.007(3) -0.020(3)
C44 0.049(4) 0.075(5) 0.039(4) -0.020(3) 0.017(3) -0.021(4)
C45 0.052(4) 0.051(4) 0.047(4) -0.015(3) 0.017(3) -0.004(3)
C46 0.040(3) 0.046(3) 0.032(3) -0.001(3) 0.008(3) -0.002(3)
C51 0.047(4) 0.036(3) 0.036(3) -0.003(2) 0.017(3) -0.007(3)
C52 0.043(4) 0.033(3) 0.046(4) -0.002(3) 0.010(3) -0.009(3)
C53 0.051(4) 0.042(3) 0.043(4) -0.009(3) 0.013(3) -0.001(3)
C54 0.056(4) 0.038(3) 0.037(4) -0.005(3) 0.009(3) -0.005(3)
C55 0.075(5) 0.037(4) 0.072(5) -0.003(3) 0.003(4) 0.002(3)
C61 0.048(4) 0.036(3) 0.039(4) -0.002(3) -0.002(3) -0.002(3)
C62 0.044(4) 0.033(3) 0.048(4) -0.006(3) -0.007(3) -0.001(3)
C63 0.057(5) 0.035(3) 0.071(5) 0.006(3) -0.028(4) 0.002(3)
C64 0.047(4) 0.033(3) 0.064(5) 0.001(3) -0.026(3) -0.002(3)
C65 0.082(6) 0.027(3) 0.099(7) 0.007(4) -0.021(5) 0.002(3)
O1 0.075(4) 0.112(5) 0.056(4) -0.007(3) -0.011(3) 0.008(4)

loop_
_atom_type_symbol
_atom_type_description
_atom_type_scat_dispersion_real
_atom_type_scat_dispersion_imag
_atom_type_scat_source
C C 0.0033 0.0016 'International Tables Vol C Tables 4.2.6.8 and 6.1.1.4'
H H 0.0000 0.0000 'International Tables Vol C Tables 4.2.6.8 and 6.1.1.4'
N N 0.0061 0.0033 'International Tables Vol C Tables 4.2.6.8 and 6.1.1.4'
F F 0.0171 0.0103 'International Tables Vol C Tables 4.2.6.8 and 6.1.1.4'
Co Co 0.3494 0.9721 'International Tables Vol C Tables 4.2.6.8 and 6.1.1.4'
Sb Sb -0.5866 1.5461 'International Tables Vol C Tables 4.2.6.8 and 6.1.1.4'
O O 0.0106 0.0060 'International Tables Vol C Tables 4.2.6.8 and 6.1.1.4'

loop_
_geom_angle_atom_site_label_1
_geom_angle_atom_site_label_2
_geom_angle_atom_site_label_3
_geom_angle
_geom_angle_site_symmetry_1
_geom_angle_site_symmetry_3
_geom_angle_publ_flag
F2 Sb F4 98.2(7) . . ?
F2 Sb F1 171.2(7) . . ?
F4 Sb F1 89.9(8) . . ?
F2 Sb F3 89.0(8) . . ?
F4 Sb F3 172.5(8) . . ?
F1 Sb F3 83.1(8) . . ?
F2 Sb F5 91.6(4) . . ?
F4 Sb F5 90.7(4) . . ?
F1 Sb F5 84.8(4) . . ?
F3 Sb F5 91.2(3) . . ?
F2 Sb F6 90.2(4) . . ?
F4 Sb F6 92.6(4) . . ?
F1 Sb F6 93.0(4) . . ?
F3 Sb F6 85.2(3) . . ?
F5 Sb F6 176.0(3) . . ?
N3 Co N2 89.59(18) . . ?
N3 Co N1 179.7(2) . . ?
N2 Co N1 90.12(18) . . ?
N3 Co N4 90.23(18) . . ?
N2 Co N4 178.72(19) . . ?
N1 Co N4 90.05(18) . . ?
N3 Co N5 91.31(18) . . ?
N2 Co N5 91.27(18) . . ?
N1 Co N5 88.51(18) . . ?
N4 Co N5 87.47(18) . . ?
N3 Co N7 91.14(18) . . ?
N2 Co N7 89.09(18) . . ?
N1 Co N7 89.05(18) . . ?
N4 Co N7 92.18(18) . . ?
N5 Co N7 177.53(19) . . ?
CA2 N1 CA1 106.4(4) . . ?
CA2 N1 Co 126.6(4) . . ?
CA1 N1 Co 126.9(4) . . ?
CA4 N2 CA3 105.0(4) . . ?
CA4 N2 Co 127.9(4) . . ?
CA3 N2 Co 127.0(4) . . ?
CA5 N3 CA6 104.8(4) . . ?
CA5 N3 Co 127.7(3) . . ?
CA6 N3 Co 126.8(4) . . ?
CA7 N4 CA8 105.0(5) . . ?
CA7 N4 Co 127.0(4) . . ?
CA8 N4 Co 126.8(4) . . ?
C54 N5 C51 108.1(5) . . ?
C54 N5 Co 117.0(4) . . ?
C51 N5 Co 116.1(3) . . ?
C52 N6 C53 110.5(5) . . ?
C52 N6 C55 111.3(6) . . ?
C53 N6 C55 111.3(6) . . ?
C64 N7 C61 107.2(5) . . ?
C64 N7 Co 117.1(4) . . ?
C61 N7 Co 117.0(4) . . ?
C63 N8 C62 107.7(5) . . ?
C63 N8 C65 108.7(6) . . ?
C62 N8 C65 110.2(6) . . ?
CM1 CA1 N1 126.4(5) . . ?
CM1 CA1 CB1 124.5(5) . . ?
N1 CA1 CB1 109.0(5) . . ?
N1 CA2 CM2 126.2(5) . . ?
N1 CA2 CB2 109.5(5) . . ?
CM2 CA2 CB2 124.2(5) . . ?
N2 CA3 CM2 125.4(5) . . ?
N2 CA3 CB3 110.1(5) . . ?
CM2 CA3 CB3 124.3(5) . . ?
N2 CA4 CM3 124.9(5) . . ?
N2 CA4 CB4 110.7(5) . . ?
CM3 CA4 CB4 124.3(5) . . ?
CM3 CA5 N3 125.1(5) . . ?
CM3 CA5 CB5 125.0(5) . . ?
N3 CA5 CB5 109.9(4) . . ?
CM4 CA6 N3 126.1(5) . . ?
CM4 CA6 CB6 123.8(5) . . ?
N3 CA6 CB6 110.0(5) . . ?
N4 CA7 CM4 125.4(5) . . ?
N4 CA7 CB7 110.8(5) . . ?
CM4 CA7 CB7 123.8(5) . . ?
N4 CA8 CM1 126.3(5) . . ?
N4 CA8 CB8 109.8(5) . . ?
CM1 CA8 CB8 123.8(5) . . ?
CB2 CB1 CA1 108.0(5) . . ?
CB1 CB2 CA2 107.0(5) . . ?
CB4 CB3 CA3 107.2(5) . . ?
CB3 CB4 CA4 106.9(5) . . ?
CB6 CB5 CA5 107.4(5) . . ?
CB5 CB6 CA6 107.8(5) . . ?
CB8 CB7 CA7 105.8(5) . . ?
CB7 CB8 CA8 108.5(5) . . ?
CA1 CM1 CA8 122.8(5) . . ?
CA1 CM1 C11 119.1(5) . . ?
CA8 CM1 C11 117.8(5) . . ?
CA2 CM2 CA3 123.5(5) . . ?
CA2 CM2 C21 118.6(5) . . ?
CA3 CM2 C21 117.9(5) . . ?
CA5 CM3 CA4 123.6(5) . . ?
CA5 CM3 C31 118.9(5) . . ?
CA4 CM3 C31 117.5(5) . . ?
CA6 CM4 CA7 123.2(5) . . ?
CA6 CM4 C41 117.0(5) . . ?
CA7 CM4 C41 119.8(5) . . ?
C12 C11 C16 120.1(6) . . ?
C12 C11 CM1 119.6(5) . . ?
C16 C11 CM1 120.1(5) . . ?
C11 C12 C13 119.6(7) . . ?
C12 C13 C14 119.2(7) . . ?
C15 C14 C13 120.6(6) . . ?
C14 C15 C16 120.7(6) . . ?
C11 C16 C15 119.6(6) . . ?
C26 C21 C22 120.6(6) . . ?
C26 C21 CM2 120.4(5) . . ?
C22 C21 CM2 119.0(5) . . ?
C23 C22 C21 118.3(6) . . ?
C24 C23 C22 121.1(7) . . ?
C23 C24 C25 120.0(6) . . ?
C24 C25 C26 119.3(7) . . ?
C21 C26 C25 120.7(7) . . ?
C32 C31 C36 119.1(5) . . ?
C32 C31 CM3 119.8(5) . . ?
C36 C31 CM3 121.1(5) . . ?
C31 C32 C33 119.9(6) . . ?
C34 C33 C32 120.5(6) . . ?
C33 C34 C35 119.4(6) . . ?
C36 C35 C34 120.2(6) . . ?
C35 C36 C31 120.8(6) . . ?
C42 C41 C46 119.3(5) . . ?
C42 C41 CM4 122.3(6) . . ?
C46 C41 CM4 118.4(5) . . ?
C41 C42 C43 121.1(6) . . ?
C42 C43 C44 118.5(6) . . ?
C45 C44 C43 121.0(6) . . ?
C44 C45 C46 119.8(7) . . ?
C41 C46 C45 120.1(6) . . ?
N5 C51 C52 112.4(5) . . ?
N6 C52 C51 111.4(5) . . ?
N6 C53 C54 110.7(5) . . ?
N5 C54 C53 114.0(5) . . ?
N7 C61 C62 113.8(5) . . ?
N8 C62 C61 110.4(5) . . ?
N8 C63 C64 110.6(6) . . ?
N7 C64 C63 112.7(5) . . ?

loop_
_geom_bond_atom_site_label_1
_geom_bond_atom_site_label_2
_geom_bond_distance
_geom_bond_site_symmetry_2
_geom_bond_publ_flag
Sb F2 1.747(7) . ?
Sb F4 1.771(7) . ?
Sb F1 1.778(9) . ?
Sb F3 1.810(8) . ?
Sb F5 1.876(5) . ?
Sb F6 1.893(5) . ?
Co N3 1.971(4) . ?
Co N2 1.976(4) . ?
Co N1 1.994(5) . ?
Co N4 1.997(5) . ?
Co N5 2.039(5) . ?
Co N7 2.041(5) . ?
N1 CA2 1.375(7) . ?
N1 CA1 1.384(7) . ?
N2 CA4 1.379(7) . ?
N2 CA3 1.384(7) . ?
N3 CA5 1.384(7) . ?
N3 CA6 1.391(6) . ?
N4 CA7 1.372(7) . ?
N4 CA8 1.372(7) . ?
N5 C54 1.486(7) . ?
N5 C51 1.494(7) . ?
N6 C52 1.435(8) . ?
N6 C53 1.459(8) . ?
N6 C55 1.463(9) . ?
N7 C64 1.486(8) . ?
N7 C61 1.501(8) . ?
N8 C63 1.454(10) . ?
N8 C62 1.460(9) . ?
N8 C65 1.470(8) . ?
CA1 CM1 1.376(8) . ?
CA1 CB1 1.439(8) . ?
CA2 CM2 1.378(8) . ?
CA2 CB2 1.445(8) . ?
CA3 CM2 1.389(8) . ?
CA3 CB3 1.437(8) . ?
CA4 CM3 1.401(7) . ?
CA4 CB4 1.431(8) . ?
CA5 CM3 1.379(7) . ?
CA5 CB5 1.443(7) . ?
CA6 CM4 1.390(8) . ?
CA6 CB6 1.430(8) . ?
CA7 CM4 1.394(8) . ?
CA7 CB7 1.437(8) . ?
CA8 CM1 1.405(8) . ?
CA8 CB8 1.425(8) . ?
CB1 CB2 1.341(9) . ?
CB3 CB4 1.353(8) . ?
CB5 CB6 1.330(8) . ?
CB7 CB8 1.333(8) . ?
CM1 C11 1.516(8) . ?
CM2 C21 1.541(7) . ?
CM3 C31 1.509(8) . ?
CM4 C41 1.494(7) . ?
C11 C12 1.379(9) . ?
C11 C16 1.382(8) . ?
C12 C13 1.384(10) . ?
C13 C14 1.400(11) . ?
C14 C15 1.337(11) . ?
C15 C16 1.385(10) . ?
C21 C26 1.315(9) . ?
C21 C22 1.409(9) . ?
C22 C23 1.386(9) . ?
C23 C24 1.360(11) . ?
C24 C25 1.366(11) . ?
C25 C26 1.416(9) . ?
C31 C32 1.391(8) . ?
C31 C36 1.404(8) . ?
C32 C33 1.398(9) . ?
C33 C34 1.390(10) . ?
C34 C35 1.396(10) . ?
C35 C36 1.372(9) . ?
C41 C42 1.381(9) . ?
C41 C46 1.394(9) . ?
C42 C43 1.397(9) . ?
C43 C44 1.404(11) . ?
C44 C45 1.363(11) . ?
C45 C46 1.404(8) . ?
C51 C52 1.528(8) . ?
C53 C54 1.508(9) . ?
C61 C62 1.512(8) . ?
C63 C64 1.522(9) . ?

loop_
_geom_torsion_atom_site_label_1
_geom_torsion_atom_site_label_2
_geom_torsion_atom_site_label_3
_geom_torsion_atom_site_label_4
_geom_torsion
_geom_torsion_site_symmetry_1
_geom_torsion_site_symmetry_2
_geom_torsion_site_symmetry_3
_geom_torsion_site_symmetry_4
_geom_torsion_publ_flag
N3 Co N1 CA2 37(39) . . . . ?
N2 Co N1 CA2 3.2(5) . . . . ?
N4 Co N1 CA2 -178.1(5) . . . . ?
N5 Co N1 CA2 94.5(5) . . . . ?
N7 Co N1 CA2 -85.9(5) . . . . ?
N3 Co N1 CA1 -141(60) . . . . ?
N2 Co N1 CA1 -174.7(4) . . . . ?
N4 Co N1 CA1 4.0(5) . . . . ?
N5 Co N1 CA1 -83.5(5) . . . . ?
N7 Co N1 CA1 96.2(5) . . . . ?
N3 Co N2 CA4 -6.2(5) . . . . ?
N1 Co N2 CA4 173.6(5) . . . . ?
N4 Co N2 CA4 76(8) . . . . ?
N5 Co N2 CA4 85.1(5) . . . . ?
N7 Co N2 CA4 -97.3(5) . . . . ?
N3 Co N2 CA3 169.7(4) . . . . ?
N1 Co N2 CA3 -10.5(4) . . . . ?
N4 Co N2 CA3 -108(8) . . . . ?
N5 Co N2 CA3 -99.0(4) . . . . ?
N7 Co N2 CA3 78.5(4) . . . . ?
N2 Co N3 CA5 11.8(4) . . . . ?
N1 Co N3 CA5 -22(40) . . . . ?
N4 Co N3 CA5 -167.0(4) . . . . ?
N5 Co N3 CA5 -79.5(4) . . . . ?
N7 Co N3 CA5 100.9(4) . . . . ?
N2 Co N3 CA6 -178.4(4) . . . . ?
N1 Co N3 CA6 148(60) . . . . ?
N4 Co N3 CA6 2.9(4) . . . . ?
N5 Co N3 CA6 90.4(4) . . . . ?
N7 Co N3 CA6 -89.3(4) . . . . ?
N3 Co N4 CA7 -11.1(5) . . . . ?
N2 Co N4 CA7 -93(8) . . . . ?
N1 Co N4 CA7 169.0(4) . . . . ?
N5 Co N4 CA7 -102.4(5) . . . . ?
N7 Co N4 CA7 80.0(5) . . . . ?
N3 Co N4 CA8 -177.1(5) . . . . ?
N2 Co N4 CA8 101(8) . . . . ?
N1 Co N4 CA8 3.1(5) . . . . ?
N5 Co N4 CA8 91.6(5) . . . . ?
N7 Co N4 CA8 -86.0(5) . . . . ?
N3 Co N5 C54 111.3(4) . . . . ?
N2 Co N5 C54 21.7(4) . . . . ?
N1 Co N5 C54 -68.4(4) . . . . ?
N4 Co N5 C54 -158.5(4) . . . . ?
N7 Co N5 C54 -77(4) . . . . ?
N3 Co N5 C51 -18.3(4) . . . . ?
N2 Co N5 C51 -108.0(4) . . . . ?
N1 Co N5 C51 161.9(4) . . . . ?
N4 Co N5 C51 71.8(4) . . . . ?
N7 Co N5 C51 154(4) . . . . ?
N3 Co N7 C64 -46.1(5) . . . . ?
N2 Co N7 C64 43.5(5) . . . . ?
N1 Co N7 C64 133.6(5) . . . . ?
N4 Co N7 C64 -136.4(5) . . . . ?
N5 Co N7 C64 142(4) . . . . ?
N3 Co N7 C61 83.2(4) . . . . ?
N2 Co N7 C61 172.7(4) . . . . ?
N1 Co N7 C61 -97.1(4) . . . . ?
N4 Co N7 C61 -7.1(4) . . . . ?
N5 Co N7 C61 -89(4) . . . . ?
CA2 N1 CA1 CM1 174.5(5) . . . . ?
Co N1 CA1 CM1 -7.2(8) . . . . ?
CA2 N1 CA1 CB1 -2.7(6) . . . . ?
Co N1 CA1 CB1 175.6(4) . . . . ?
CA1 N1 CA2 CM2 -176.9(6) . . . . ?
Co N1 CA2 CM2 4.9(8) . . . . ?
CA1 N1 CA2 CB2 1.6(6) . . . . ?
Co N1 CA2 CB2 -176.7(4) . . . . ?
CA4 N2 CA3 CM2 -172.4(5) . . . . ?
Co N2 CA3 CM2 11.0(8) . . . . ?
CA4 N2 CA3 CB3 2.3(6) . . . . ?
Co N2 CA3 CB3 -174.4(4) . . . . ?
CA3 N2 CA4 CM3 -177.9(5) . . . . ?
Co N2 CA4 CM3 -1.3(8) . . . . ?
CA3 N2 CA4 CB4 -1.4(6) . . . . ?
Co N2 CA4 CB4 175.2(4) . . . . ?
CA6 N3 CA5 CM3 177.9(5) . . . . ?
Co N3 CA5 CM3 -10.5(8) . . . . ?
CA6 N3 CA5 CB5 -1.9(6) . . . . ?
Co N3 CA5 CB5 169.7(4) . . . . ?
CA5 N3 CA6 CM4 177.3(5) . . . . ?
Co N3 CA6 CM4 5.6(7) . . . . ?
CA5 N3 CA6 CB6 1.1(6) . . . . ?
Co N3 CA6 CB6 -170.6(4) . . . . ?
CA8 N4 CA7 CM4 -179.5(5) . . . . ?
Co N4 CA7 CM4 12.1(8) . . . . ?
CA8 N4 CA7 CB7 0.6(6) . . . . ?
Co N4 CA7 CB7 -167.8(4) . . . . ?
CA7 N4 CA8 CM1 -176.6(5) . . . . ?
Co N4 CA8 CM1 -8.2(8) . . . . ?
CA7 N4 CA8 CB8 -0.1(6) . . . . ?
Co N4 CA8 CB8 168.4(4) . . . . ?
CM1 CA1 CB1 CB2 -174.4(6) . . . . ?
N1 CA1 CB1 CB2 2.9(7) . . . . ?
CA1 CB1 CB2 CA2 -1.9(7) . . . . ?
N1 CA2 CB2 CB1 0.2(7) . . . . ?
CM2 CA2 CB2 CB1 178.7(6) . . . . ?
N2 CA3 CB3 CB4 -2.3(7) . . . . ?
CM2 CA3 CB3 CB4 172.4(6) . . . . ?
CA3 CB3 CB4 CA4 1.4(7) . . . . ?
N2 CA4 CB4 CB3 0.0(7) . . . . ?
CM3 CA4 CB4 CB3 176.5(5) . . . . ?
CM3 CA5 CB5 CB6 -177.8(5) . . . . ?
N3 CA5 CB5 CB6 2.0(6) . . . . ?
CA5 CB5 CB6 CA6 -1.2(6) . . . . ?
CM4 CA6 CB6 CB5 -176.2(5) . . . . ?
N3 CA6 CB6 CB5 0.1(6) . . . . ?
N4 CA7 CB7 CB8 -1.0(7) . . . . ?
CM4 CA7 CB7 CB8 179.1(5) . . . . ?
CA7 CB7 CB8 CA8 0.9(7) . . . . ?
N4 CA8 CB8 CB7 -0.6(7) . . . . ?
CM1 CA8 CB8 CB7 176.1(5) . . . . ?
N1 CA1 CM1 CA8 2.4(9) . . . . ?
CB1 CA1 CM1 CA8 179.2(6) . . . . ?
N1 CA1 CM1 C11 -171.1(5) . . . . ?
CB1 CA1 CM1 C11 5.7(9) . . . . ?
N4 CA8 CM1 CA1 5.7(9) . . . . ?
CB8 CA8 CM1 CA1 -170.3(5) . . . . ?
N4 CA8 CM1 C11 179.3(5) . . . . ?
CB8 CA8 CM1 C11 3.2(8) . . . . ?
N1 CA2 CM2 CA3 -8.0(9) . . . . ?
CB2 CA2 CM2 CA3 173.8(6) . . . . ?
N1 CA2 CM2 C21 172.1(5) . . . . ?
CB2 CA2 CM2 C21 -6.1(9) . . . . ?
N2 CA3 CM2 CA2 -0.4(9) . . . . ?
CB3 CA3 CM2 CA2 -174.3(6) . . . . ?
N2 CA3 CM2 C21 179.6(5) . . . . ?
CB3 CA3 CM2 C21 5.7(8) . . . . ?
N3 CA5 CM3 CA4 -0.8(9) . . . . ?
CB5 CA5 CM3 CA4 179.0(5) . . . . ?
N3 CA5 CM3 C31 -177.7(5) . . . . ?
CB5 CA5 CM3 C31 2.0(8) . . . . ?
N2 CA4 CM3 CA5 6.8(9) . . . . ?
CB4 CA4 CM3 CA5 -169.2(5) . . . . ?
N2 CA4 CM3 C31 -176.2(5) . . . . ?
CB4 CA4 CM3 C31 7.8(8) . . . . ?
N3 CA6 CM4 CA7 -8.3(8) . . . . ?
CB6 CA6 CM4 CA7 167.4(5) . . . . ?
N3 CA6 CM4 C41 171.5(5) . . . . ?
CB6 CA6 CM4 C41 -12.8(8) . . . . ?
N4 CA7 CM4 CA6 -1.0(9) . . . . ?
CB7 CA7 CM4 CA6 178.8(5) . . . . ?
N4 CA7 CM4 C41 179.2(5) . . . . ?
CB7 CA7 CM4 C41 -0.9(8) . . . . ?
CA1 CM1 C11 C12 -122.3(7) . . . . ?
CA8 CM1 C11 C12 63.9(8) . . . . ?
CA1 CM1 C11 C16 61.5(8) . . . . ?
CA8 CM1 C11 C16 -112.3(6) . . . . ?
C16 C11 C12 C13 -1.7(11) . . . . ?
CM1 C11 C12 C13 -177.9(7) . . . . ?
C11 C12 C13 C14 3.1(12) . . . . ?
C12 C13 C14 C15 -2.7(12) . . . . ?
C13 C14 C15 C16 1.0(12) . . . . ?
C12 C11 C16 C15 0.0(9) . . . . ?
CM1 C11 C16 C15 176.2(6) . . . . ?
C14 C15 C16 C11 0.3(10) . . . . ?
CA2 CM2 C21 C26 -86.8(8) . . . . ?
CA3 CM2 C21 C26 93.3(7) . . . . ?
CA2 CM2 C21 C22 92.0(7) . . . . ?
CA3 CM2 C21 C22 -87.9(7) . . . . ?
C26 C21 C22 C23 -0.6(10) . . . . ?
CM2 C21 C22 C23 -179.4(6) . . . . ?
C21 C22 C23 C24 0.2(10) . . . . ?
C22 C23 C24 C25 0.0(11) . . . . ?
C23 C24 C25 C26 0.3(13) . . . . ?
C22 C21 C26 C25 0.9(12) . . . . ?
CM2 C21 C26 C25 179.7(7) . . . . ?
C24 C25 C26 C21 -0.7(13) . . . . ?
CA5 CM3 C31 C32 -118.5(6) . . . . ?
CA4 CM3 C31 C32 64.3(7) . . . . ?
CA5 CM3 C31 C36 61.6(7) . . . . ?
CA4 CM3 C31 C36 -115.5(6) . . . . ?
C36 C31 C32 C33 2.3(8) . . . . ?
CM3 C31 C32 C33 -177.6(5) . . . . ?
C31 C32 C33 C34 -1.4(9) . . . . ?
C32 C33 C34 C35 -0.5(10) . . . . ?
C33 C34 C35 C36 1.6(9) . . . . ?
C34 C35 C36 C31 -0.7(9) . . . . ?
C32 C31 C36 C35 -1.2(8) . . . . ?
CM3 C31 C36 C35 178.6(5) . . . . ?
CA6 CM4 C41 C42 113.6(7) . . . . ?
CA7 CM4 C41 C42 -66.6(8) . . . . ?
CA6 CM4 C41 C46 -65.8(7) . . . . ?
CA7 CM4 C41 C46 113.9(6) . . . . ?
C46 C41 C42 C43 2.1(9) . . . . ?
CM4 C41 C42 C43 -177.4(6) . . . . ?
C41 C42 C43 C44 -0.5(10) . . . . ?
C42 C43 C44 C45 -0.9(10) . . . . ?
C43 C44 C45 C46 0.5(11) . . . . ?
C42 C41 C46 C45 -2.4(9) . . . . ?
CM4 C41 C46 C45 177.0(6) . . . . ?
C44 C45 C46 C41 1.2(10) . . . . ?
C54 N5 C51 C52 52.0(7) . . . . ?
Co N5 C51 C52 -174.1(4) . . . . ?
C53 N6 C52 C51 58.0(7) . . . . ?
C55 N6 C52 C51 -177.8(6) . . . . ?
N5 C51 C52 N6 -56.8(7) . . . . ?
C52 N6 C53 C54 -57.3(8) . . . . ?
C55 N6 C53 C54 178.5(6) . . . . ?
C51 N5 C54 C53 -52.6(7) . . . . ?
Co N5 C54 C53 174.1(5) . . . . ?
N6 C53 C54 N5 56.1(8) . . . . ?
C64 N7 C61 C62 -52.0(7) . . . . ?
Co N7 C61 C62 174.2(4) . . . . ?
C63 N8 C62 C61 -60.6(7) . . . . ?
C65 N8 C62 C61 -179.0(7) . . . . ?
N7 C61 C62 N8 58.0(7) . . . . ?
C62 N8 C63 C64 61.8(7) . . . . ?
C65 N8 C63 C64 -178.9(6) . . . . ?
C61 N7 C64 C63 52.4(8) . . . . ?
Co N7 C64 C63 -173.8(5) . . . . ?
N8 C63 C64 N7 -60.2(9) . . . . ?
